data_7713697
loop_
_publ_author_name
'Lal, Sohan'
'Staples, Richard J.'
'Shreeve, Jean'ne M.'

_publ_section_title
;
 Trinitromethyl-Triazolone (TNMTO): A Highly Dense Oxidizer
;
_journal_name_full 'Dalton Transactions'
_journal_paper_doi 10.1039/D3DT02232C
_journal_year 2023
_chemical_formula_moiety 'C3 H2 N6 O7'
_chemical_formula_sum 'C3 H2 N6 O7'
_chemical_formula_weight 234.11
_chemical_melting_point 353
_space_group_crystal_system monoclinic
_space_group_IT_number 14
_space_group_name_Hall '-P 2yn'
_space_group_name_H-M_alt 'P 1 21/n 1'
_atom_sites_solution_hydrogens difmap
_atom_sites_solution_primary dual
_audit_creation_date 2023-06-01
_audit_creation_method
;
Olex2 1.5
(compiled 2023.03.06 svn.rbb2c1857 for OlexSys, GUI svn.r6748)
;
_audit_update_record
;
2023-06-07 deposited with the CCDC.	2023-08-09 downloaded from the CCDC.
;
_cell_angle_alpha 90
_cell_angle_beta 103.573(3)
_cell_angle_gamma 90
_cell_formula_units_Z 4
_cell_length_a 8.4982(2)
_cell_length_b 7.1276(2)
_cell_length_c 13.8819(4)
_cell_measurement_reflns_used 4363
_cell_measurement_temperature 100.00(10)
_cell_measurement_theta_max 79.4490
_cell_measurement_theta_min 6.5470
_cell_volume 817.37(4)
_computing_cell_refinement 'CrysAlisPro 1.171.42.91a (Rigaku OD, 2023)'
_computing_data_collection 'CrysAlisPro 1.171.42.91a (Rigaku OD, 2023)'
_computing_data_reduction 'CrysAlisPro 1.171.42.91a (Rigaku OD, 2023)'
_computing_molecular_graphics 'Olex2 1.5 (Dolomanov et al., 2009)'
_computing_publication_material 'Olex2 1.5 (Dolomanov et al., 2009)'
_computing_structure_refinement 'SHELXL 2018/3 (Sheldrick, 2015)'
_computing_structure_solution 'SHELXT  (Sheldrick, 2015)'
_diffrn_ambient_environment N~2~
_diffrn_ambient_temperature 100.00(10)
_diffrn_detector 'Hybrid Pixel Array Detector'
_diffrn_detector_area_resol_mean 10.0000
_diffrn_detector_type HyPix
_diffrn_measured_fraction_theta_full 1.000
_diffrn_measured_fraction_theta_max 0.982
_diffrn_measurement_details
;
List of Runs (angles in degrees, time in seconds):

  # Type    Start    End  Width  t~exp~   \w     \q     \k     \f   Frames
#--------------------------------------------------------------------------
  1  \w    -76.00  26.00   0.50    0.50    --  -46.85  91.00 112.00  204
  2  \w    -18.00  76.00   0.50    0.50    --   46.85 -91.00  -1.00  188
  3  \w    -78.00 -19.00   0.50    2.00    --  -91.75  91.00 112.00  118
  4  \w     42.00 104.00   0.50    2.00    --  113.25 -91.00  -1.00  124
  5  \w    103.00 178.00   0.50    2.00    --  113.25  91.00 112.00  150
  6  \w    -39.00  29.00   0.50    0.50    --  -46.85  19.00-120.00  136
  7  \w    -27.00  38.00   0.50    0.50    --   46.85 -19.00 -90.00  130
  8  \w    -27.00  38.00   0.50    0.50    --   46.85 -19.00 -30.00  130
  9  \w    -53.00 -20.00   0.50    2.00    --  -91.75  45.00 -60.00   66
 10  \w   -163.00 -81.00   0.50    2.00    --  -91.75 -91.00  -1.00  164
 11  \w     44.00 108.00   0.50    2.00    --  113.25-125.00 -30.00  128
 12  \w     42.00  94.00   0.50    2.00    --  113.25 -77.00 150.00  104
 13  \w     42.00  94.00   0.50    2.00    --  113.25 -77.00-150.00  104
 14  \w     42.00  94.00   0.50    2.00    --  113.25 -77.00  30.00  104
 15  \w     42.00  69.00   0.50    2.00    --  113.25 -61.00  90.00   54
 16  \w    110.00 178.00   0.50    2.00    --  113.25  77.00 150.00  136
 17  \w     42.00  94.00   0.50    2.00    --  113.25 -77.00-180.00  104
 18  \w     42.00  69.00   0.50    2.00    --  113.25 -61.00  30.00   54
 19  \w     42.00  69.00   0.50    2.00    --  113.25 -61.00-120.00   54
 20  \w    101.00 178.00   0.50    2.00    --  113.25  45.00 150.00  154
 21  \w     42.00  94.00   0.50    2.00    --  113.25 -77.00  60.00  104
 22  \w     42.00  69.00   0.50    2.00    --  113.25 -61.00  60.00   54
 23  \w    106.00 178.00   0.50    2.00    --  113.25  61.00   0.00  144
 24  \w     42.00  94.00   0.50    2.00    --  113.25 -77.00   0.00  104
 25  \w     42.00  94.00   0.50    2.00    --  113.25 -77.00  90.00  104
 26  \w     42.00  69.00   0.50    2.00    --  113.25 -61.00 150.00   54
 27  \w   -120.00 -34.00   0.50    0.50    --  -46.85 -37.00  60.00  172
 28  \w     35.00 110.00   0.50    0.50    --   46.85  37.00 -90.00  150
;
_diffrn_measurement_device 'four-circle diffractometer'
_diffrn_measurement_device_type 'XtaLAB Synergy, Dualflex, HyPix'
_diffrn_measurement_method '\w scans'
_diffrn_orient_matrix_type 'CrysAlisPro convention (1999,Acta A55,543-557)'
_diffrn_orient_matrix_UB_11 -0.0229542000
_diffrn_orient_matrix_UB_12 -0.1126704000
_diffrn_orient_matrix_UB_13 -0.0969821000
_diffrn_orient_matrix_UB_21 -0.0740625000
_diffrn_orient_matrix_UB_22 -0.1629770000
_diffrn_orient_matrix_UB_23 0.0474217000
_diffrn_orient_matrix_UB_31 -0.1696200000
_diffrn_orient_matrix_UB_32 0.0864799000
_diffrn_orient_matrix_UB_33 -0.0370703000
_diffrn_radiation_monochromator mirror
_diffrn_radiation_probe x-ray
_diffrn_radiation_type 'Cu K\a'
_diffrn_radiation_wavelength 1.54184
_diffrn_reflns_av_R_equivalents 0.0436
_diffrn_reflns_av_unetI/netI 0.0351
_diffrn_reflns_Laue_measured_fraction_full 1.000
_diffrn_reflns_Laue_measured_fraction_max 0.982
_diffrn_reflns_limit_h_max 9
_diffrn_reflns_limit_h_min -10
_diffrn_reflns_limit_k_max 8
_diffrn_reflns_limit_k_min -7
_diffrn_reflns_limit_l_max 16
_diffrn_reflns_limit_l_min -17
_diffrn_reflns_number 8681
_diffrn_reflns_point_group_measured_fraction_full 1.000
_diffrn_reflns_point_group_measured_fraction_max 0.982
_diffrn_reflns_theta_full 67.684
_diffrn_reflns_theta_max 80.393
_diffrn_reflns_theta_min 5.585
_diffrn_source 'micro-focus sealed X-ray tube'
_diffrn_source_current 1
_diffrn_source_type 'PhotonJet (Cu) X-ray Source'
_diffrn_source_voltage 50
_exptl_absorpt_coefficient_mu 1.682
_exptl_absorpt_correction_T_max 1.000
_exptl_absorpt_correction_T_min 0.902
_exptl_absorpt_correction_type gaussian
_exptl_absorpt_process_details
;
CrysAlisPro 1.171.42.91a (Rigaku Oxford Diffraction, 2023)
Numerical absorption correction based on gaussian integration over
a multifaceted crystal model
Empirical absorption correction using spherical harmonics,
implemented in SCALE3 ABSPACK scaling algorithm.
;
_exptl_crystal_colour yellow
_exptl_crystal_colour_primary yellow
_exptl_crystal_density_diffrn 1.902
_exptl_crystal_description needle
_exptl_crystal_F_000 472
_exptl_crystal_recrystallization_method 'Re-crystallisation from solvent: CHCl3'
_exptl_crystal_size_max 0.11
_exptl_crystal_size_mid 0.038
_exptl_crystal_size_min 0.019
_refine_diff_density_max 0.488
_refine_diff_density_min -0.402
_refine_diff_density_rms 0.067
_refine_ls_extinction_method none
_refine_ls_goodness_of_fit_ref 1.055
_refine_ls_hydrogen_treatment refall
_refine_ls_matrix_type full
_refine_ls_number_parameters 153
_refine_ls_number_reflns 1751
_refine_ls_number_restraints 0
_refine_ls_restrained_S_all 1.055
_refine_ls_R_factor_all 0.0551
_refine_ls_R_factor_gt 0.0459
_refine_ls_shift/su_max 0.000
_refine_ls_shift/su_mean 0.000
_refine_ls_structure_factor_coef Fsqd
_refine_ls_weighting_details 'w=1/[\s^2^(Fo^2^)+(0.0793P)^2^+0.5000P] where P=(Fo^2^+2Fc^2^)/3'
_refine_ls_weighting_scheme calc
_refine_ls_wR_factor_gt 0.1274
_refine_ls_wR_factor_ref 0.1356
_reflns_Friedel_coverage 0.000
_reflns_number_gt 1461
_reflns_number_total 1751
_reflns_threshold_expression 'I > 2\s(I)'
_cod_data_source_file d3dt02232c2.cif
_cod_data_source_block js623a
_cod_database_code 7713697
_shelx_shelxl_version_number 2018/3
_chemical_oxdiff_formula C3H2N6O7
_chemical_oxdiff_usercomment SOHAN-630
_shelx_space_group_comment
;
The symmetry employed for this shelxl refinement is uniquely defined
by the following loop, which should always be used as a source of
symmetry information in preference to the above space-group names.
They are only intended as comments.
;
_shelx_estimated_absorpt_t_max 0.969
_shelx_estimated_absorpt_t_min 0.837
_olex2_refinement_description
;
;
_olex2_diffrn_ambient_temperature_device 'Oxford Cryosystems'
_olex2_exptl_crystal_mounting_method 'The crystal was mounted on a nylon loop with paratone oil'
_olex2_submission_original_sample_id SOHAN-630
_olex2_submission_special_instructions 'No special instructions were received'
_oxdiff_exptl_absorpt_empirical_details
;
Empirical correction (ABSPACK) includes:
- Absorption correction using spherical harmonics
- Frame scaling
;
_oxdiff_exptl_absorpt_empirical_full_max 1.419
_oxdiff_exptl_absorpt_empirical_full_min 0.772

loop_
_space_group_symop_operation_xyz
'x, y, z'
'-x+1/2, y+1/2, -z+1/2'
'-x, -y, -z'
'x-1/2, -y-1/2, z-1/2'

loop_
_atom_site_label
_atom_site_type_symbol
_atom_site_fract_x
_atom_site_fract_y
_atom_site_fract_z
_atom_site_U_iso_or_equiv
_atom_site_adp_type
_atom_site_occupancy
_atom_site_site_symmetry_order
_atom_site_calc_flag
_atom_site_refinement_flags_posn
_atom_site_refinement_flags_adp
_atom_site_refinement_flags_occupancy
_atom_site_disorder_assembly
_atom_site_disorder_group
O1 O 0.20327(17) 0.86682(19) 0.23594(11) 0.0255(4) Uani 1 1 d . . . . .
O2 O 0.57654(18) 0.3997(2) 0.42714(13) 0.0342(4) Uani 1 1 d . . . . .
O3 O 0.77988(17) 0.4521(2) 0.55227(12) 0.0300(4) Uani 1 1 d . . . . .
O4 O 0.88814(18) 0.4511(2) 0.35710(13) 0.0318(4) Uani 1 1 d . . . . .
O5 O 0.8103(3) 0.7051(3) 0.27246(16) 0.0593(7) Uani 1 1 d . . . . .
O6 O 0.80747(19) 0.8398(2) 0.56431(12) 0.0342(4) Uani 1 1 d . . . . .
O7 O 0.98167(19) 0.8072(2) 0.47320(15) 0.0384(4) Uani 1 1 d . . . . .
N1 N 0.4405(2) 0.7122(2) 0.31720(13) 0.0231(4) Uani 1 1 d . . . . .
H1 H 0.415(3) 0.604(5) 0.302(2) 0.036(8) Uiso 1 1 d . . . . .
N2 N 0.4351(2) 1.0124(3) 0.33004(14) 0.0241(4) Uani 1 1 d . . . . .
H2 H 0.414(3) 1.117(5) 0.323(2) 0.033(8) Uiso 1 1 d . . . . .
N3 N 0.5833(2) 0.9602(2) 0.38473(14) 0.0255(4) Uani 1 1 d . . . . .
N4 N 0.6920(2) 0.4891(2) 0.47293(14) 0.0265(4) Uani 1 1 d . . . . .
N5 N 0.8157(2) 0.5966(3) 0.34077(15) 0.0327(4) Uani 1 1 d . . . . .
N6 N 0.8519(2) 0.7842(3) 0.49298(15) 0.0280(4) Uani 1 1 d . . . . .
C1 C 0.3433(2) 0.8655(3) 0.28779(16) 0.0234(4) Uani 1 1 d . . . . .
C2 C 0.5814(2) 0.7789(3) 0.37622(16) 0.0233(4) Uani 1 1 d . . . . .
C3 C 0.7277(2) 0.6660(3) 0.41964(16) 0.0253(4) Uani 1 1 d . . . . .

loop_
_atom_site_aniso_label
_atom_site_aniso_U_11
_atom_site_aniso_U_22
_atom_site_aniso_U_33
_atom_site_aniso_U_23
_atom_site_aniso_U_13
_atom_site_aniso_U_12
O1 0.0241(7) 0.0145(7) 0.0345(8) 0.0001(5) 0.0000(6) 0.0001(5)
O2 0.0302(8) 0.0196(8) 0.0464(10) -0.0008(6) -0.0040(7) -0.0022(6)
O3 0.0275(7) 0.0269(8) 0.0334(8) 0.0035(6) 0.0023(6) 0.0023(6)
O4 0.0292(8) 0.0229(8) 0.0407(9) -0.0048(6) 0.0033(6) 0.0049(6)
O5 0.0720(14) 0.0671(15) 0.0467(12) 0.0250(10) 0.0300(10) 0.0396(12)
O6 0.0372(9) 0.0294(9) 0.0341(9) -0.0035(7) 0.0044(7) -0.0011(7)
O7 0.0278(8) 0.0232(8) 0.0656(12) -0.0045(8) 0.0135(8) -0.0028(6)
N1 0.0247(8) 0.0114(8) 0.0313(9) -0.0002(6) 0.0032(7) 0.0003(6)
N2 0.0238(8) 0.0109(8) 0.0355(9) -0.0004(7) 0.0028(7) 0.0013(6)
N3 0.0219(8) 0.0169(8) 0.0361(9) 0.0004(7) 0.0038(7) 0.0013(6)
N4 0.0239(8) 0.0183(8) 0.0355(10) 0.0012(7) 0.0037(7) 0.0024(6)
N5 0.0332(9) 0.0316(10) 0.0326(10) 0.0022(8) 0.0062(8) 0.0101(8)
N6 0.0243(8) 0.0186(9) 0.0389(10) 0.0019(7) 0.0033(7) 0.0026(7)
C1 0.0275(10) 0.0141(9) 0.0287(10) -0.0003(7) 0.0069(8) 0.0000(7)
C2 0.0226(9) 0.0179(9) 0.0285(10) 0.0000(8) 0.0045(7) 0.0013(7)
C3 0.0248(9) 0.0182(10) 0.0321(10) -0.0009(8) 0.0047(8) 0.0004(7)

loop_
_atom_type_symbol
_atom_type_description
_atom_type_scat_dispersion_real
_atom_type_scat_dispersion_imag
_atom_type_scat_source
C C 0.0181 0.0091 'International Tables Vol C Tables 4.2.6.8 and 6.1.1.4'
H H 0.0000 0.0000 'International Tables Vol C Tables 4.2.6.8 and 6.1.1.4'
N N 0.0311 0.0180 'International Tables Vol C Tables 4.2.6.8 and 6.1.1.4'
O O 0.0492 0.0322 'International Tables Vol C Tables 4.2.6.8 and 6.1.1.4'

loop_
_exptl_crystal_face_index_h
_exptl_crystal_face_index_k
_exptl_crystal_face_index_l
_exptl_crystal_face_perp_dist
-1 0 0 0.0094
1 0 0 0.0094
0 1 0 0.0550
0 -1 0 0.0550
0 0 -1 0.0301
0 0 1 0.0069
1 0 -1 0.0195
-1 0 1 0.0034

loop_
_geom_angle_atom_site_label_1
_geom_angle_atom_site_label_2
_geom_angle_atom_site_label_3
_geom_angle
_geom_angle_site_symmetry_1
_geom_angle_site_symmetry_3
_geom_angle_publ_flag
C1 N1 H1 125(2) . . ?
C2 N1 H1 129(2) . . ?
C2 N1 C1 106.41(17) . . ?
N3 N2 H2 120(2) . . ?
C1 N2 H2 127(2) . . ?
C1 N2 N3 113.16(17) . . ?
C2 N3 N2 103.42(16) . . ?
O2 N4 C3 113.98(17) . . ?
O3 N4 O2 127.85(19) . . ?
O3 N4 C3 118.16(17) . . ?
O4 N5 O5 128.3(2) . . ?
O4 N5 C3 117.07(18) . . ?
O5 N5 C3 114.42(18) . . ?
O6 N6 O7 128.3(2) . . ?
O6 N6 C3 115.19(17) . . ?
O7 N6 C3 116.49(19) . . ?
O1 C1 N1 127.48(19) . . ?
O1 C1 N2 128.54(19) . . ?
N2 C1 N1 103.97(17) . . ?
N1 C2 C3 125.92(18) . . ?
N3 C2 N1 113.01(17) . . ?
N3 C2 C3 120.78(18) . . ?
N4 C3 N5 105.24(16) . . ?
N4 C3 N6 108.38(16) . . ?
N6 C3 N5 105.88(16) . . ?
C2 C3 N4 113.67(17) . . ?
C2 C3 N5 112.59(18) . . ?
C2 C3 N6 110.62(17) . . ?

loop_
_geom_bond_atom_site_label_1
_geom_bond_atom_site_label_2
_geom_bond_distance
_geom_bond_site_symmetry_2
_geom_bond_publ_flag
O1 C1 1.238(3) . ?
O2 N4 1.216(2) . ?
O3 N4 1.206(2) . ?
O4 N5 1.200(2) . ?
O5 N5 1.216(3) . ?
O6 N6 1.207(3) . ?
O7 N6 1.208(2) . ?
N1 H1 0.81(3) . ?
N1 C1 1.373(3) . ?
N1 C2 1.368(3) . ?
N2 H2 0.77(3) . ?
N2 N3 1.361(2) . ?
N2 C1 1.355(3) . ?
N3 C2 1.297(3) . ?
N4 C3 1.528(3) . ?
N5 C3 1.545(3) . ?
N6 C3 1.535(3) . ?
C2 C3 1.484(3) . ?

loop_
_geom_hbond_atom_site_label_D
_geom_hbond_atom_site_label_H
_geom_hbond_atom_site_label_A
_geom_hbond_distance_DH
_geom_hbond_distance_HA
_geom_hbond_distance_DA
_geom_hbond_angle_DHA
_geom_hbond_site_symmetry_A
_geom_hbond_publ_flag
N1 H1 O1 0.81(3) 1.97(3) 2.770(2) 166(3) 2_545 yes
N2 H2 O1 0.77(3) 2.11(3) 2.845(2) 161(3) 2 yes

loop_
_geom_torsion_atom_site_label_1
_geom_torsion_atom_site_label_2
_geom_torsion_atom_site_label_3
_geom_torsion_atom_site_label_4
_geom_torsion
_geom_torsion_site_symmetry_1
_geom_torsion_site_symmetry_2
_geom_torsion_site_symmetry_3
_geom_torsion_site_symmetry_4
_geom_torsion_publ_flag
O2 N4 C3 N5 -78.3(2) . . . . ?
O2 N4 C3 N6 168.83(17) . . . . ?
O2 N4 C3 C2 45.4(2) . . . . ?
O3 N4 C3 N5 100.4(2) . . . . ?
O3 N4 C3 N6 -12.5(2) . . . . ?
O3 N4 C3 C2 -135.9(2) . . . . ?
O4 N5 C3 N4 -25.9(2) . . . . ?
O4 N5 C3 N6 88.8(2) . . . . ?
O4 N5 C3 C2 -150.24(19) . . . . ?
O5 N5 C3 N4 158.6(2) . . . . ?
O5 N5 C3 N6 -86.7(2) . . . . ?
O5 N5 C3 C2 34.3(3) . . . . ?
O6 N6 C3 N4 -62.5(2) . . . . ?
O6 N6 C3 N5 -175.03(17) . . . . ?
O6 N6 C3 C2 62.7(2) . . . . ?
O7 N6 C3 N4 116.32(19) . . . . ?
O7 N6 C3 N5 3.8(2) . . . . ?
O7 N6 C3 C2 -118.4(2) . . . . ?
N1 C2 C3 N4 -49.9(3) . . . . ?
N1 C2 C3 N5 69.7(3) . . . . ?
N1 C2 C3 N6 -172.09(19) . . . . ?
N2 N3 C2 N1 1.2(2) . . . . ?
N2 N3 C2 C3 175.43(19) . . . . ?
N3 N2 C1 O1 178.4(2) . . . . ?
N3 N2 C1 N1 -0.5(2) . . . . ?
N3 C2 C3 N4 136.6(2) . . . . ?
N3 C2 C3 N5 -103.8(2) . . . . ?
N3 C2 C3 N6 14.4(3) . . . . ?
C1 N1 C2 N3 -1.5(2) . . . . ?
C1 N1 C2 C3 -175.4(2) . . . . ?
C1 N2 N3 C2 -0.4(2) . . . . ?
C2 N1 C1 O1 -177.8(2) . . . . ?
C2 N1 C1 N2 1.2(2) . . . . ?

loop_
_exptl_oxdiff_crystal_face_indexfrac_h
_exptl_oxdiff_crystal_face_indexfrac_k
_exptl_oxdiff_crystal_face_indexfrac_l
_exptl_oxdiff_crystal_face_x
_exptl_oxdiff_crystal_face_y
_exptl_oxdiff_crystal_face_z
-1.0002 0.0003 0.0009 0.0228 0.0741 0.1697
1.0002 -0.0003 -0.0009 -0.0228 -0.0741 -0.1697
-0.0004 1.0013 -0.0005 -0.1128 -0.1632 0.0867
0.0004 -1.0013 0.0005 0.1128 0.1632 -0.0867
0.0004 0.0001 -1.0007 0.0970 -0.0475 0.0370
-0.0004 -0.0001 1.0007 -0.0970 0.0475 -0.0370
1.0005 0.0007 -1.0023 0.0742 -0.1218 -0.1325
-1.0010 -0.0001 1.0017 -0.0742 0.1216 0.1326
